data_2218314
loop_
_publ_author_name
'\<Svorc, \<Lubom\'ir'
'Vr\'abel, Viktor'
'Ko\<z\'i\<sek, Jozef'
'Marchal\'in, \<Stefan'
'\<Saf\'a\<r, Peter'

_publ_section_title
(11<i>R</i>,11a<i>S</i>)-11-Hydroxy-1,5,11,11a-tetrahydro-1-benzothieno[2,3-<i>f</i>]indolizin-3(2<i>H</i>)-one
_journal_coeditor_code BQ2077
_journal_issue 6
_journal_name_full 'Acta Crystallographica Section E'
_journal_page_first o1164
_journal_page_last o1165
_journal_paper_doi 10.1107/S1600536808015456
_journal_volume 64
_journal_year 2008
_chemical_formula_iupac 'C14 H13 N O2 S'
_chemical_formula_moiety 'C14 H13 N O2 S'
_chemical_formula_sum 'C14 H13 N O2 S'
_chemical_formula_weight 259.31
_chemical_name_systematic
;
(11<i>R</i>,11aS)-11-Hydroxy-1,5,11,11a-tetrahydro-
1-benzothieno[2,3-<i>f</i>]indolizin-3(2<i>H</i>)-one
;
_space_group_IT_number 19
_symmetry_cell_setting orthorhombic
_symmetry_space_group_name_Hall 'P 2ac 2ab'
_symmetry_space_group_name_H-M 'P 21 21 21'
_atom_sites_solution_hydrogens geom
_atom_sites_solution_primary direct
_atom_sites_solution_secondary difmap
_audit_creation_method SHELXL-97
_cell_angle_alpha 90.00
_cell_angle_beta 90.00
_cell_angle_gamma 90.00
_cell_formula_units_Z 4
_cell_length_a 7.66140(10)
_cell_length_b 11.7733(2)
_cell_length_c 13.0736(2)
_cell_measurement_reflns_used 22009
_cell_measurement_temperature 298(2)
_cell_measurement_theta_max 26.42
_cell_measurement_theta_min 3.07
_cell_volume 1179.24(3)
_computing_cell_refinement
;
CrysAlis RED (Oxford Diffraction, 2006)
;
_computing_data_collection
;
CrysAlis CCD (Oxford Diffraction, 2006)
;
_computing_data_reduction
;
CrysAlis RED (Oxford Diffraction, 2006)
;
_computing_molecular_graphics 'DIAMOND (Brandenburg, 2001)'
_computing_publication_material 'enCIFer (Allen <i>et al.</i>,  2004)'
_computing_structure_refinement 'SHELXL97 (Sheldrick, 2008)'
_computing_structure_solution 'SHELXS97 (Sheldrick, 2008)'
_diffrn_ambient_temperature 298(2)
_diffrn_detector_area_resol_mean 10.4340
_diffrn_measured_fraction_theta_full 0.991
_diffrn_measured_fraction_theta_max 0.991
_diffrn_measurement_device_type 'Oxford Diffraction Gemini R CCD'
_diffrn_measurement_method
;
Rotation method data acquisition using \w and \f
;
_diffrn_radiation_monochromator graphite
_diffrn_radiation_source 'fine-focus sealed tube'
_diffrn_radiation_type MoK\a
_diffrn_radiation_wavelength 0.71073
_diffrn_reflns_av_R_equivalents 0.0185
_diffrn_reflns_av_sigmaI/netI 0.0137
_diffrn_reflns_limit_h_max 10
_diffrn_reflns_limit_h_min -10
_diffrn_reflns_limit_k_max 15
_diffrn_reflns_limit_k_min -16
_diffrn_reflns_limit_l_max 17
_diffrn_reflns_limit_l_min -17
_diffrn_reflns_number 32596
_diffrn_reflns_theta_full 26.56
_diffrn_reflns_theta_max 26.56
_diffrn_reflns_theta_min 3.08
_diffrn_standards_decay_% 0
_diffrn_standards_number 0
_exptl_absorpt_coefficient_mu 0.267
_exptl_absorpt_correction_T_max 0.9412
_exptl_absorpt_correction_T_min 0.8673
_exptl_absorpt_correction_type analytical
_exptl_absorpt_process_details '(Clark & Reid, 1995)'
_exptl_crystal_colour white
_exptl_crystal_density_diffrn 1.461
_exptl_crystal_density_method 'not measured'
_exptl_crystal_description block
_exptl_crystal_F_000 544
_exptl_crystal_size_max 0.50
_exptl_crystal_size_mid 0.30
_exptl_crystal_size_min 0.28
_refine_diff_density_max 0.206
_refine_diff_density_min -0.172
_refine_ls_abs_structure_details 'Flack (1983), 1259 Friedel pairs'
_refine_ls_abs_structure_Flack 0.01(6)
_refine_ls_extinction_coef 0.0198(16)
_refine_ls_extinction_expression Fc^*^=kFc[1+0.001xFc^2^\l^3^/sin(2\q)]^-1/4^
_refine_ls_extinction_method 'SHELXL97 (Sheldrick, 2008)'
_refine_ls_goodness_of_fit_ref 1.043
_refine_ls_hydrogen_treatment constr
_refine_ls_matrix_type full
_refine_ls_number_parameters 165
_refine_ls_number_reflns 3149
_refine_ls_number_restraints 0
_refine_ls_restrained_S_all 1.043
_refine_ls_R_factor_all 0.0436
_refine_ls_R_factor_gt 0.0290
_refine_ls_shift/su_max 0.000
_refine_ls_shift/su_mean 0.000
_refine_ls_structure_factor_coef Fsqd
_refine_ls_weighting_details 'calc w=1/[\s^2^(Fo^2^)+(0.0357P)^2^+0.2112P] where P=(Fo^2^+2Fc^2^)/3'
_refine_ls_weighting_scheme calc
_refine_ls_wR_factor_gt 0.0711
_refine_ls_wR_factor_ref 0.0764
_reflns_number_gt 2599
_reflns_number_total 3149
_reflns_threshold_expression I>2\s(I)
_cod_data_source_file bq2077.cif
_cod_data_source_block I
_cod_database_code 2218314
_cod_database_fobs_code 2218314

loop_
_symmetry_equiv_pos_as_xyz
'x, y, z'
'-x+1/2, -y, z+1/2'
'x+1/2, -y+1/2, -z'
'-x, y+1/2, -z+1/2'

loop_
_atom_site_type_symbol
_atom_site_label
_atom_site_fract_x
_atom_site_fract_y
_atom_site_fract_z
_atom_site_U_iso_or_equiv
_atom_site_adp_type
_atom_site_calc_flag
_atom_site_refinement_flags
_atom_site_occupancy
C C2 0.1944(2) 1.03675(13) 0.20976(13) 0.0455(3) Uani d . 1
C C3 0.1497(3) 1.05817(14) 0.09913(15) 0.0557(4) Uani d . 1
H H3A 0.0504 1.1089 0.0935 0.067 Uiso calc R 1
H H3B 0.2480 1.0916 0.0634 0.067 Uiso calc R 1
C C4 0.1063(3) 0.94225(15) 0.05531(14) 0.0582(5) Uani d . 1
H H4A 0.2014 0.9147 0.0131 0.070 Uiso calc R 1
H H4B 0.0012 0.9459 0.0140 0.070 Uiso calc R 1
C C5 0.0789(2) 0.86434(13) 0.14788(12) 0.0404(3) Uani d . 1
H H5 -0.0462 0.8611 0.1634 0.048 Uiso calc R 1
C C6 0.14675(19) 0.74306(12) 0.13407(10) 0.0378(3) Uani d . 1
H H6 0.2456 0.7462 0.0866 0.045 Uiso calc R 1
C C7 0.21221(18) 0.69361(12) 0.23315(10) 0.0354(3) Uani d . 1
C C8 0.27062(19) 0.57799(12) 0.24570(11) 0.0372(3) Uani d . 1
C C9 0.2764(2) 0.48925(13) 0.17477(12) 0.0440(4) Uani d . 1
H H9 0.2386 0.5010 0.1080 0.053 Uiso calc R 1
C C10 0.3382(2) 0.38453(14) 0.20415(15) 0.0509(4) Uani d . 1
H H10 0.3420 0.3257 0.1567 0.061 Uiso calc R 1
C C11 0.3952(2) 0.36526(14) 0.30371(15) 0.0517(4) Uani d . 1
H H11 0.4352 0.2935 0.3221 0.062 Uiso calc R 1
C C12 0.3932(2) 0.45092(14) 0.37530(14) 0.0475(4) Uani d . 1
H H12 0.4322 0.4383 0.4417 0.057 Uiso calc R 1
C C13 0.33100(19) 0.55722(12) 0.34551(11) 0.0397(3) Uani d . 1
C C14 0.23124(19) 0.75541(12) 0.31979(10) 0.0382(3) Uani d . 1
C C15 0.1883(3) 0.87867(12) 0.33040(11) 0.0455(3) Uani d . 1
H H15A 0.0815 0.8878 0.3694 0.055 Uiso calc R 1
H H15B 0.2816 0.9177 0.3662 0.055 Uiso calc R 1
N N1 0.16682(18) 0.92626(10) 0.22933(10) 0.0413(3) Uani d . 1
O O1 0.24479(19) 1.10666(10) 0.27209(11) 0.0614(3) Uani d . 1
O O2 0.01482(15) 0.67549(10) 0.08796(8) 0.0503(3) Uani d . 1
H H2 -0.0601 0.6601 0.1306 0.076 Uiso calc R 1
S S1 0.31793(6) 0.67853(3) 0.42095(3) 0.04613(11) Uani d . 1

loop_
_atom_site_aniso_label
_atom_site_aniso_U_11
_atom_site_aniso_U_22
_atom_site_aniso_U_33
_atom_site_aniso_U_12
_atom_site_aniso_U_13
_atom_site_aniso_U_23
C2 0.0448(8) 0.0367(7) 0.0551(9) 0.0070(7) 0.0090(8) 0.0030(7)
C3 0.0607(10) 0.0477(8) 0.0586(10) 0.0112(8) 0.0067(8) 0.0151(8)
C4 0.0766(12) 0.0550(10) 0.0431(9) 0.0100(9) -0.0054(8) 0.0113(7)
C5 0.0390(7) 0.0453(8) 0.0369(7) 0.0062(6) 0.0006(6) 0.0016(6)
C6 0.0422(7) 0.0422(7) 0.0290(6) 0.0025(6) 0.0025(5) 0.0004(5)
C7 0.0382(7) 0.0377(7) 0.0302(6) -0.0005(6) 0.0023(5) 0.0020(5)
C8 0.0360(7) 0.0384(7) 0.0371(7) -0.0011(5) 0.0027(6) 0.0025(5)
C9 0.0455(9) 0.0424(8) 0.0440(8) 0.0016(6) 0.0044(7) -0.0026(6)
C10 0.0487(9) 0.0423(8) 0.0618(10) 0.0047(7) 0.0083(8) -0.0046(7)
C11 0.0423(8) 0.0401(8) 0.0727(11) 0.0050(7) 0.0049(8) 0.0099(8)
C12 0.0417(8) 0.0485(9) 0.0523(9) 0.0003(7) -0.0017(7) 0.0131(8)
C13 0.0393(7) 0.0411(7) 0.0389(7) -0.0018(6) 0.0016(6) 0.0050(6)
C14 0.0466(8) 0.0370(7) 0.0309(6) -0.0023(6) 0.0010(6) 0.0016(5)
C15 0.0620(10) 0.0398(7) 0.0348(7) 0.0024(7) 0.0027(7) -0.0025(6)
N1 0.0494(7) 0.0368(6) 0.0377(6) 0.0035(5) 0.0022(6) 0.0005(5)
O1 0.0725(8) 0.0396(6) 0.0720(8) 0.0007(6) 0.0049(7) -0.0072(6)
O2 0.0591(7) 0.0554(6) 0.0365(5) -0.0017(6) -0.0071(5) -0.0085(6)
S1 0.0593(2) 0.04554(19) 0.03357(17) -0.00295(18) -0.00694(17) 0.00349(16)

loop_
_atom_type_symbol
_atom_type_description
_atom_type_scat_dispersion_real
_atom_type_scat_dispersion_imag
_atom_type_scat_source
C C 0.0033 0.0016 'International Tables Vol C Tables 4.2.6.8 and 6.1.1.4'
H H 0.0000 0.0000 'International Tables Vol C Tables 4.2.6.8 and 6.1.1.4'
N N 0.0061 0.0033 'International Tables Vol C Tables 4.2.6.8 and 6.1.1.4'
O O 0.0106 0.0060 'International Tables Vol C Tables 4.2.6.8 and 6.1.1.4'
S S 0.1246 0.1234 'International Tables Vol C Tables 4.2.6.8 and 6.1.1.4'

loop_
_geom_angle_atom_site_label_1
_geom_angle_atom_site_label_2
_geom_angle_atom_site_label_3
_geom_angle
O1 C2 N1 125.15(16)
O1 C2 C3 126.83(15)
N1 C2 C3 108.01(14)
C4 C3 C2 105.17(13)
C4 C3 H3A 110.7
C2 C3 H3A 110.7
C4 C3 H3B 110.7
C2 C3 H3B 110.7
H3A C3 H3B 108.8
C3 C4 C5 105.67(14)
C3 C4 H4A 110.6
C5 C4 H4A 110.6
C3 C4 H4B 110.6
C5 C4 H4B 110.6
H4A C4 H4B 108.7
N1 C5 C6 113.35(12)
N1 C5 C4 102.39(13)
C6 C5 C4 114.74(13)
N1 C5 H5 108.7
C6 C5 H5 108.7
C4 C5 H5 108.7
O2 C6 C7 112.67(12)
O2 C6 C5 109.32(12)
C7 C6 C5 111.86(12)
O2 C6 H6 107.6
C7 C6 H6 107.6
C5 C6 H6 107.6
C14 C7 C8 112.24(12)
C14 C7 C6 123.20(12)
C8 C7 C6 124.47(12)
C9 C8 C13 118.38(13)
C9 C8 C7 129.79(13)
C13 C8 C7 111.83(12)
C10 C9 C8 119.72(15)
C10 C9 H9 120.1
C8 C9 H9 120.1
C9 C10 C11 121.02(16)
C9 C10 H10 119.5
C11 C10 H10 119.5
C12 C11 C10 120.88(15)
C12 C11 H11 119.6
C10 C11 H11 119.6
C11 C12 C13 118.14(16)
C11 C12 H12 120.9
C13 C12 H12 120.9
C12 C13 C8 121.85(14)
C12 C13 S1 126.76(12)
C8 C13 S1 111.39(11)
C7 C14 C15 125.15(13)
C7 C14 S1 113.49(11)
C15 C14 S1 121.35(11)
N1 C15 C14 108.47(12)
N1 C15 H15A 110.0
C14 C15 H15A 110.0
N1 C15 H15B 110.0
C14 C15 H15B 110.0
H15A C15 H15B 108.4
C2 N1 C15 122.16(13)
C2 N1 C5 114.75(13)
C15 N1 C5 121.84(12)
C6 O2 H2 109.5
C14 S1 C13 91.04(7)

loop_
_geom_bond_atom_site_label_1
_geom_bond_atom_site_label_2
_geom_bond_distance
C2 O1 1.221(2)
C2 N1 1.3426(19)
C2 C3 1.508(2)
C3 C4 1.517(3)
C3 H3A 0.9700
C3 H3B 0.9700
C4 C5 1.533(2)
C4 H4A 0.9700
C4 H4B 0.9700
C5 N1 1.456(2)
C5 C6 1.530(2)
C5 H5 0.9800
C6 O2 1.4206(18)
C6 C7 1.5061(18)
C6 H6 0.9800
C7 C14 1.3541(19)
C7 C8 1.442(2)
C8 C9 1.398(2)
C8 C13 1.406(2)
C9 C10 1.375(2)
C9 H9 0.9300
C10 C11 1.392(3)
C10 H10 0.9300
C11 C12 1.376(3)
C11 H11 0.9300
C12 C13 1.395(2)
C12 H12 0.9300
C13 S1 1.7385(15)
C14 C15 1.494(2)
C14 S1 1.7348(14)
C15 N1 1.4445(18)
C15 H15A 0.9700
C15 H15B 0.9700
O2 H2 0.8200

loop_
_geom_hbond_atom_site_label_D
_geom_hbond_atom_site_label_H
_geom_hbond_atom_site_label_A
_geom_hbond_site_symmetry_A
_geom_hbond_distance_DH
_geom_hbond_distance_HA
_geom_hbond_distance_DA
_geom_hbond_angle_DHA
O2 H2 O1 4_545 0.82 2.00 2.822(2) 174.1

loop_
_geom_torsion_atom_site_label_1
_geom_torsion_atom_site_label_2
_geom_torsion_atom_site_label_3
_geom_torsion_atom_site_label_4
_geom_torsion
O1 C2 C3 C4 176.43(17)
N1 C2 C3 C4 -4.46(19)
C2 C3 C4 C5 15.15(19)
C3 C4 C5 N1 -19.57(18)
C3 C4 C5 C6 -142.81(14)
N1 C5 C6 O2 155.60(12)
C4 C5 C6 O2 -87.26(15)
N1 C5 C6 C7 30.10(17)
C4 C5 C6 C7 147.24(14)
O2 C6 C7 C14 -132.48(14)
C5 C6 C7 C14 -8.85(19)
O2 C6 C7 C8 51.11(18)
C5 C6 C7 C8 174.74(13)
C14 C7 C8 C9 -178.38(16)
C6 C7 C8 C9 -1.6(2)
C14 C7 C8 C13 0.81(18)
C6 C7 C8 C13 177.57(13)
C13 C8 C9 C10 0.8(2)
C7 C8 C9 C10 179.94(16)
C8 C9 C10 C11 0.1(3)
C9 C10 C11 C12 -0.8(3)
C10 C11 C12 C13 0.6(2)
C11 C12 C13 C8 0.3(2)
C11 C12 C13 S1 -179.18(12)
C9 C8 C13 C12 -1.0(2)
C7 C8 C13 C12 179.72(14)
C9 C8 C13 S1 178.57(12)
C7 C8 C13 S1 -0.73(16)
C8 C7 C14 C15 177.89(15)
C6 C7 C14 C15 1.1(2)
C8 C7 C14 S1 -0.54(16)
C6 C7 C14 S1 -177.34(11)
C7 C14 C15 N1 -14.4(2)
S1 C14 C15 N1 163.94(11)
O1 C2 N1 C15 2.6(3)
C3 C2 N1 C15 -176.58(15)
O1 C2 N1 C5 169.96(16)
C3 C2 N1 C5 -9.17(18)
C14 C15 N1 C2 -153.70(14)
C14 C15 N1 C5 39.8(2)
C6 C5 N1 C2 142.58(13)
C4 C5 N1 C2 18.41(17)
C6 C5 N1 C15 -49.97(19)
C4 C5 N1 C15 -174.13(15)
C7 C14 S1 C13 0.10(12)
C15 C14 S1 C13 -178.39(13)
C12 C13 S1 C14 179.90(14)
C8 C13 S1 C14 0.37(12)

loop_
_cod_related_entry_id
_cod_related_entry_database
_cod_related_entry_code
1 ChemSpider 24740139
